data_7217102
loop_
_publ_author_name
'Ueda, Kazumasa'
'Kamata, Yutaka'
'Iwamatsu, Masaki'
'Sugimoto, Toyonari'
'Fujita, Hideo'

_publ_contact_author
;
Prof Dr Toyonari Sugimoto
Research Institute for Advanced Scienece and Technology,
Osaka Prefecture University
Gakuen-cho 1-2, Sakai, Osaka, 599-8570 Japan
;
_publ_section_title
;
 A neutral bis(diethylthiotetrathiafulvalenyldiselenolato)nickel complex:
 a superior organic conductor to the corresponding dithiolato derivative
;
_journal_issue 12
_journal_name_full 'Journal of Materials Chemistry'
_journal_page_first 2979
_journal_paper_doi 10.1039/a905769b
_journal_volume 9
_journal_year 1999
_chemical_formula_sum 'C44 H72 N Ni S12 Se4'
_chemical_formula_weight 1374.32
_space_group_IT_number 15
_symmetry_cell_setting monoclinic
_symmetry_Int_Tables_number 15
_symmetry_space_group_name_Hall '-C 2yc'
_symmetry_space_group_name_H-M 'C 1 2/c 1'
_audit_creation_date 'Fri Jul  2 17:17:40 1999'
_audit_creation_method 'from TEXRAY.INF file'
_cell_angle_alpha 90
_cell_angle_beta 106.65(1)
_cell_angle_gamma 90
_cell_formula_units_Z 4
_cell_length_a 35.437(5)
_cell_length_b 10.079(3)
_cell_length_c 17.512(3)
_cell_measurement_reflns_used 25
_cell_measurement_temperature 293.2
_cell_measurement_theta_max 28.5
_cell_measurement_theta_min 28.0
_cell_volume 5993(2)
_computing_cell_refinement 'Rigaku/AFC Diffractometer Control'
_computing_data_collection 'Rigaku/AFC Diffractometer Control'
_computing_data_reduction teXsan
_computing_publication_material teXsan
_computing_structure_refinement teXsan
_diffrn_ambient_temperature 293.2
_diffrn_measurement_device_type 'Rigaku AFC7R'
_diffrn_measurement_method \w-2\q
_diffrn_orient_matrix_UB_11 -0.00629
_diffrn_orient_matrix_UB_12 0.09644
_diffrn_orient_matrix_UB_13 -0.00921
_diffrn_orient_matrix_UB_21 0.02871
_diffrn_orient_matrix_UB_22 0.02171
_diffrn_orient_matrix_UB_23 0.01938
_diffrn_orient_matrix_UB_31 0.00200
_diffrn_orient_matrix_UB_32 -0.00841
_diffrn_orient_matrix_UB_33 -0.05561
_diffrn_radiation_detector 'scintillation counter'
_diffrn_radiation_monochromator graphite
_diffrn_radiation_source 'Rigaku rotating anode'
_diffrn_radiation_type 'Cu K\a'
_diffrn_radiation_wavelength 1.5418
_diffrn_reflns_av_R_equivalents 0.067
_diffrn_reflns_av_sigmaI/netI 0.068
_diffrn_reflns_limit_h_max 43
_diffrn_reflns_limit_h_min 0
_diffrn_reflns_limit_k_max 12
_diffrn_reflns_limit_k_min 0
_diffrn_reflns_limit_l_max 19
_diffrn_reflns_limit_l_min -20
_diffrn_reflns_number 5697
_diffrn_reflns_reduction_process 'Lp corrections applied'
_diffrn_reflns_theta_max 70.10
_diffrn_reflns_theta_min 2.60
_diffrn_standards_decay_% 0.00
_diffrn_standards_interval_count 150
_diffrn_standards_number 3
_exptl_absorpt_coefficient_mu 7.375
_exptl_absorpt_correction_T_max 0.998
_exptl_absorpt_correction_T_min 0.462
_exptl_absorpt_correction_type psi-scan
_exptl_absorpt_process_details '(North et al., 1968)'
_exptl_crystal_colour brown
_exptl_crystal_density_diffrn 1.523
_exptl_crystal_density_method 'not measured'
_exptl_crystal_description prismatic
_exptl_crystal_F_000 2796.00
_exptl_crystal_size_max 1.000
_exptl_crystal_size_mid 0.200
_exptl_crystal_size_min 0.100
_refine_diff_density_max 0.61
_refine_diff_density_min -0.39
_refine_ls_extinction_method none
_refine_ls_goodness_of_fit_ref 1.979
_refine_ls_hydrogen_treatment noref
_refine_ls_matrix_type full
_refine_ls_number_constraints 0
_refine_ls_number_parameters 282
_refine_ls_number_reflns 3277
_refine_ls_number_restraints 0
_refine_ls_R_factor_all 0.0647
_refine_ls_R_factor_gt 0.0647
_refine_ls_shift/su_max 0.1010
_refine_ls_shift/su_mean 0.0150
_refine_ls_structure_factor_coef F
_refine_ls_weighting_details 'w = 1/[\s^2^(Fo) + 0.00123|Fo|^2^]'
_refine_ls_weighting_scheme calc
_refine_ls_wR_factor_gt 0.0976
_refine_ls_wR_factor_ref 0.0975
_reflns_number_gt 3277
_reflns_number_total 5606
_reflns_observed_criterion >2.0\s(I)
_cod_data_source_file 905769b.txt
_cod_data_source_block 1
_cod_original_cell_volume 5992(2)
_cod_original_sg_symbol_H-M 'C 2/c        '
_cod_original_formula_sum 'C44 H72 N Ni S12 Se4 '
_cod_database_code 7217102

loop_
_symmetry_equiv_pos_as_xyz
x,y,z
-x,y,1/2-z
-x,-y,-z
x,-y,1/2+z
1/2+x,1/2+y,z
1/2-x,1/2+y,1/2-z
1/2-x,1/2-y,-z
1/2+x,1/2-y,1/2+z

loop_
_atom_site_aniso_label
_atom_site_aniso_U_11
_atom_site_aniso_U_22
_atom_site_aniso_U_33
_atom_site_aniso_U_12
_atom_site_aniso_U_13
_atom_site_aniso_U_23
Se1 0.0876(5) 0.1025(6) 0.1018(6) -0.0140(5) 0.0320(5) -0.0017(5)
Se2 0.0898(6) 0.1325(8) 0.0925(6) -0.0151(5) 0.0284(5) 0.0075(5)
Ni1 0.086(1) 0.093(1) 0.084(1) -0.0160(9) 0.0209(9) -0.0094(9)
S1 0.093(1) 0.123(2) 0.110(2) -0.018(1) 0.022(1) 0.015(1)
S2 0.081(1) 0.155(2) 0.099(1) -0.011(1) 0.020(1) 0.013(1)
S3 0.116(2) 0.128(2) 0.146(2) -0.024(2) 0.013(2) 0.028(2)
S4 0.094(1) 0.150(2) 0.124(2) -0.008(1) 0.013(1) 0.010(2)
S5 0.219(4) 0.101(2) 0.214(4) 0.014(2) 0.015(3) 0.041(2)
S6 0.149(3) 0.150(3) 0.214(4) 0.049(2) 0.029(2) -0.009(3)
N1 0.083(5) 0.068(5) 0.107(6) 0.0000 0.024(5) 0.0000
C1 0.079(4) 0.099(5) 0.077(4) -0.023(4) 0.020(4) -0.007(4)
C2 0.077(4) 0.109(5) 0.082(4) -0.021(4) 0.014(4) -0.015(4)
C3 0.093(5) 0.114(6) 0.085(5) -0.026(5) 0.012(4) -0.006(5)
C4 0.091(5) 0.109(6) 0.100(6) -0.021(5) 0.011(4) -0.007(5)
C5 0.131(8) 0.083(6) 0.129(8) -0.012(6) -0.001(6) -0.003(5)
C6 0.128(8) 0.084(6) 0.123(7) 0.002(5) -0.007(6) -0.019(5)
C7 0.15(1) 0.24(2) 0.15(1) 0.05(1) 0.062(9) 0.07(1)
C8 0.27(2) 0.15(1) 0.15(1) 0.01(1) 0.05(1) 0.012(9)
C9 0.12(1) 0.22(2) 0.33(3) 0.02(1) 0.07(1) -0.01(2)
C10 0.18(2) 0.28(3) 0.28(3) -0.05(2) 0.00(2) -0.05(2)
C11 0.125(9) 0.26(2) 0.146(9) -0.081(10) -0.009(7) 0.09(1)
C12 0.19(1) 0.24(2) 0.31(2) -0.11(1) -0.12(1) 0.20(2)
C13 0.116(7) 0.114(7) 0.153(9) -0.015(6) 0.005(7) 0.008(7)
C14 0.116(8) 0.17(1) 0.17(1) -0.028(8) 0.021(8) 0.013(9)
C15 0.129(9) 0.15(1) 0.16(1) -0.033(8) -0.019(8) 0.027(8)
C16 0.16(1) 0.18(1) 0.27(2) -0.03(1) 0.01(1) 0.01(1)
C17 0.106(8) 0.33(2) 0.33(2) 0.10(1) -0.06(1) -0.23(2)
C18 0.16(1) 0.45(3) 0.20(2) 0.16(2) -0.03(1) -0.13(2)
C19 0.109(7) 0.133(8) 0.18(1) 0.014(6) 0.019(7) -0.056(8)
C20 0.13(1) 0.43(3) 0.17(1) 0.08(2) 0.031(10) -0.01(2)
C21 0.19(1) 0.16(1) 0.23(2) 0.03(1) -0.01(1) -0.04(1)
C22 0.45(4) 0.17(2) 0.28(3) 0.02(2) -0.05(2) 0.03(2)

loop_
_atom_site_label
_atom_site_fract_x
_atom_site_fract_y
_atom_site_fract_z
_atom_site_U_iso_or_equiv
_atom_site_thermal_displace_type
_atom_site_calc_flag
_atom_site_refinement_flags
_atom_site_occupancy
Se1 1.00106(3) -0.14262(9) 0.60189(5) 0.0963(3) Uani d . 1.00
Se2 1.06465(3) -0.0317(1) 0.51003(5) 0.1045(3) Uani d . 1.00
Ni1 1.0000 0.0000 0.5000 0.0883(5) Uani d S 1.00
S1 1.06991(7) -0.3237(2) 0.7022(1) 0.1100(8) Uani d . 1.00
S2 1.12567(6) -0.2271(3) 0.6172(1) 0.1130(8) Uani d . 1.00
S3 1.13962(8) -0.5231(3) 0.8060(2) 0.1347(10) Uani d . 1.00
S4 1.19275(7) -0.4220(3) 0.7190(2) 0.1264(9) Uani d . 1.00
S5 1.2010(1) -0.6979(3) 0.9115(3) 0.188(2) Uani d . 1.00
S6 1.2617(1) -0.5811(4) 0.8113(2) 0.176(2) Uani d . 1.00
N1 1.0000 -0.7307(8) 0.7500 0.087(3) Uani d S 1.00
C1 1.0526(2) -0.2063(7) 0.6282(4) 0.085(2) Uani d . 1.00
C2 1.0784(2) -0.1612(8) 0.5895(4) 0.091(2) Uani d . 1.00
C3 1.1174(3) -0.3336(9) 0.6911(5) 0.100(3) Uani d . 1.00
C4 1.1459(2) -0.4167(9) 0.7344(5) 0.103(3) Uani d . 1.00
C5 1.1882(3) -0.5770(9) 0.8370(6) 0.122(4) Uani d . 1.00
C6 1.2123(3) -0.5309(9) 0.7968(6) 0.121(3) Uani d . 1.00
C7 1.1956(4) -0.606(2) 0.9989(9) 0.178(7) Uani d . 1.00
C8 1.2203(6) -0.499(1) 1.0193(9) 0.191(7) Uani d . 1.00
C9 1.2875(5) -0.423(2) 0.808(1) 0.224(10) Uani d . 1.00
C10 1.2856(6) -0.339(2) 0.866(1) 0.26(1) Uani d . 1.00
C11 0.9892(4) -0.655(2) 0.6776(7) 0.186(6) Uani d . 1.00
C12 0.9646(5) -0.620(2) 0.623(1) 0.287(8) Uani d . 1.00
C13 0.9598(3) -0.531(1) 0.5569(7) 0.135(4) Uani d . 1.00
C14 0.9237(4) -0.457(1) 0.5264(8) 0.156(5) Uani d . 1.00
C15 0.9194(4) -0.379(1) 0.4500(8) 0.158(5) Uani d . 1.00
C16 0.8863(5) -0.313(2) 0.417(1) 0.211(8) Uani d . 1.00
C17 1.0343(4) -0.812(2) 0.751(1) 0.281(8) Uani d . 1.00
C18 1.0615(5) -0.859(2) 0.7771(10) 0.287(10) Uani d . 1.00
C19 1.0976(3) -0.926(1) 0.7770(8) 0.145(4) Uani d . 1.00
C20 1.1200(5) -1.003(3) 0.8365(9) 0.247(9) Uani d . 1.00
C21 1.1570(5) -1.066(2) 0.839(1) 0.206(8) Uani d . 1.00
C22 1.1734(9) -1.159(2) 0.895(1) 0.33(1) Uani d . 1.00
H1 1.1682 -0.5858 0.9857 0.2294 Uiso calc . 1.00
H2 1.2012 -0.6717 1.0411 0.2294 Uiso calc . 1.00
H3 1.2148 -0.4421 0.9741 0.2431 Uiso calc . 1.00
H4 1.2115 -0.4533 1.0603 0.2431 Uiso calc . 1.00
H5 1.2455 -0.5245 1.0373 0.2431 Uiso calc . 1.00
H6 1.2776 -0.3862 0.7554 0.3371 Uiso calc . 1.00
H7 1.3155 -0.4453 0.8135 0.3371 Uiso calc . 1.00
H8 1.2577 -0.3314 0.8544 0.3278 Uiso calc . 1.00
H9 1.2976 -0.2658 0.8566 0.3278 Uiso calc . 1.00
H10 1.2966 -0.3860 0.9113 0.3278 Uiso calc . 1.00
H11 1.0093 -0.6735 0.6560 0.2222 Uiso calc . 1.00
H12 0.9934 -0.5655 0.7017 0.2222 Uiso calc . 1.00
H13 0.9617 -0.7048 0.5931 0.3551 Uiso calc . 1.00
H14 0.9434 -0.6057 0.6402 0.3551 Uiso calc . 1.00
H15 0.9790 -0.4642 0.5737 0.1765 Uiso calc . 1.00
H16 0.9631 -0.5774 0.5130 0.1765 Uiso calc . 1.00
H17 0.9015 -0.5199 0.5144 0.2059 Uiso calc . 1.00
H18 0.9198 -0.3978 0.5657 0.2059 Uiso calc . 1.00
H19 0.9228 -0.4354 0.4089 0.1947 Uiso calc . 1.00
H20 0.9396 -0.3118 0.4602 0.1947 Uiso calc . 1.00
H21 0.8648 -0.3805 0.4106 0.2934 Uiso calc . 1.00
H22 0.8849 -0.2701 0.3742 0.2934 Uiso calc . 1.00
H23 0.8819 -0.2558 0.4606 0.2934 Uiso calc . 1.00
H24 1.0228 -0.9001 0.7617 0.3020 Uiso calc . 1.00
H25 1.0332 -0.8117 0.6981 0.3020 Uiso calc . 1.00
H26 1.0756 -0.7648 0.7688 0.3197 Uiso calc . 1.00
H27 1.0647 -0.8608 0.8285 0.3197 Uiso calc . 1.00
H28 1.0880 -0.9854 0.7351 0.1943 Uiso calc . 1.00
H29 1.1147 -0.8629 0.7646 0.1943 Uiso calc . 1.00
H30 1.1028 -1.0629 0.8454 0.3019 Uiso calc . 1.00
H31 1.1267 -0.9369 0.8803 0.3019 Uiso calc . 1.00
H32 1.1521 -1.1138 0.7916 0.2459 Uiso calc . 1.00
H33 1.1760 -1.0001 0.8431 0.2459 Uiso calc . 1.00
H34 1.1949 -1.1839 0.8949 0.3814 Uiso calc . 1.00
H35 1.1744 -1.1054 0.9480 0.3814 Uiso calc . 1.00
H36 1.1523 -1.2205 0.8949 0.3814 Uiso calc . 1.00

loop_
_geom_angle_atom_site_label_1
_geom_angle_atom_site_label_2
_geom_angle_atom_site_label_3
_geom_angle
_geom_angle_site_symmetry_1
_geom_angle_site_symmetry_2
_geom_angle_site_symmetry_3
_geom_angle_publ_flag
Ni1 Se1 C1 101.8(2) 1_555 1_555 1_555 yes
Ni1 Se2 C2 101.4(2) 1_555 1_555 1_555 yes
Se1 Ni1 Se1 180.0 1_555 1_555 3_756 yes
Se1 Ni1 Se2 93.47(3) 1_555 1_555 1_555 yes
Se1 Ni1 Se2 86.53(3) 1_555 1_555 3_756 yes
Se1 Ni1 Se2 86.53(3) 3_756 1_555 1_555 yes
Se1 Ni1 Se2 93.47(3) 3_756 1_555 3_756 yes
Se2 Ni1 Se2 180.0 1_555 1_555 3_756 yes
C1 S1 C3 95.8(4) 1_555 1_555 1_555 yes
C2 S2 C3 95.0(4) 1_555 1_555 1_555 yes
C4 S3 C5 95.7(5) 1_555 1_555 1_555 yes
C4 S4 C6 94.6(5) 1_555 1_555 1_555 yes
C5 S5 C7 101.7(6) 1_555 1_555 1_555 yes
C6 S6 C9 103.1(6) 1_555 1_555 1_555 yes
C11 N1 C11 115(1) 1_555 1_555 2_756 yes
C11 N1 C17 108(1) 1_555 1_555 1_555 yes
C11 N1 C17 106.2(6) 1_555 1_555 2_756 yes
C11 N1 C17 106.2(6) 2_756 1_555 1_555 yes
C11 N1 C17 108(1) 2_756 1_555 2_756 yes
C17 N1 C17 111(1) 1_555 1_555 2_756 yes
Se1 C1 S1 122.1(4) 1_555 1_555 1_555 yes
Se1 C1 C2 120.8(6) 1_555 1_555 1_555 yes
S1 C1 S2 117.1(6) 1_555 1_555 1_555 yes
Se2 C2 S2 119.9(4) 1_555 1_555 1_555 yes
Se2 C2 C1 122.4(6) 1_555 1_555 1_555 yes
S2 C2 C1 117.7(6) 1_555 1_555 1_555 yes
S1 C3 S2 114.4(5) 1_555 1_555 1_555 yes
S1 C3 C4 123.8(7) 1_555 1_555 1_555 yes
S2 C3 C4 121.8(7) 1_555 1_555 1_555 yes
S3 C4 S4 114.9(5) 1_555 1_555 1_555 yes
S3 C4 C3 124.0(7) 1_555 1_555 1_555 yes
S4 C4 C3 121.0(7) 1_555 1_555 1_555 yes
S3 C5 S5 118.3(7) 1_555 1_555 1_555 yes
S3 C5 C6 116.8(8) 1_555 1_555 1_555 yes
S5 C5 C6 124.6(9) 1_555 1_555 1_555 yes
S4 C6 S6 116.7(8) 1_555 1_555 1_555 yes
S4 C6 C5 117.7(9) 1_555 1_555 1_555 yes
S6 C6 C5 125.4(8) 1_555 1_555 1_555 yes
S5 C7 C8 113(1) 1_555 1_555 1_555 yes
S6 C9 C10 113(2) 1_555 1_555 1_555 yes
N1 C11 C12 147(1) 1_555 1_555 1_555 yes
C11 C12 C13 138(1) 1_555 1_555 1_555 yes
C12 C13 C14 120(1) 1_555 1_555 1_555 yes
C13 C14 C15 116(1) 1_555 1_555 1_555 yes
C14 C15 C16 119(1) 1_555 1_555 1_555 yes
N1 C17 C18 155(1) 1_555 1_555 1_555 yes
C17 C18 C19 155(2) 1_555 1_555 1_555 yes
C18 C19 C20 125(1) 1_555 1_555 1_555 yes
C19 C20 C21 126(1) 1_555 1_555 1_555 yes
C20 C21 C22 120(2) 1_555 1_555 1_555 yes

loop_
_geom_bond_atom_site_label_1
_geom_bond_atom_site_label_2
_geom_bond_distance
_geom_bond_site_symmetry_1
_geom_bond_site_symmetry_2
_geom_bond_publ_flag
Se1 Ni1 2.2831(9) 1_555 1_555 yes
Se1 C1 1.865(8) 1_555 1_555 yes
Se2 Ni1 2.269(1) 1_555 1_555 yes
Se2 C2 1.868(8) 1_555 1_555 yes
S1 C1 1.733(8) 1_555 1_555 yes
S1 C3 1.751(9) 1_555 1_555 yes
S2 C2 1.738(8) 1_555 1_555 yes
S2 C3 1.769(8) 1_555 1_555 yes
S3 C4 1.713(9) 1_555 1_555 yes
S3 C5 1.74(1) 1_555 1_555 yes
S4 C4 1.756(9) 1_555 1_555 yes
S4 C6 1.73(1) 1_555 1_555 yes
S5 C5 1.75(1) 1_555 1_555 yes
S5 C7 1.85(2) 1_555 1_555 yes
S6 C6 1.77(1) 1_555 1_555 yes
S6 C9 1.84(2) 1_555 1_555 yes
N1 C11 1.43(1) 1_555 1_555 yes
N1 C11 1.43(1) 1_555 2_756 yes
N1 C17 1.46(1) 1_555 1_555 yes
N1 C17 1.46(1) 1_555 2_756 yes
C1 C2 1.360(10) 1_555 1_555 yes
C3 C4 1.36(1) 1_555 1_555 yes
C5 C6 1.34(1) 1_555 1_555 yes
C7 C8 1.37(2) 1_555 1_555 yes
C9 C10 1.33(2) 1_555 1_555 yes
C11 C12 1.15(1) 1_555 1_555 no
C12 C13 1.44(2) 1_555 1_555 no
C13 C14 1.45(2) 1_555 1_555 no
C14 C15 1.52(2) 1_555 1_555 no
C15 C16 1.32(2) 1_555 1_555 no
C17 C18 1.35(2) 1_555 1_555 no
C18 C19 1.44(2) 1_555 1_555 no
C19 C20 1.36(2) 1_555 1_555 no
C20 C21 1.45(2) 1_555 1_555 no
C21 C22 1.36(2) 1_555 1_555 no
